data_1548232
loop_
_publ_author_name
'Sachio Horiuchi'
'Kensuke Kobayashi'
'Reiji Kumai'
'Nao Minami'
'Fumitaka Kagawa'
'Yoshinori Tokura'

_publ_section_title
;
 Quantum ferroelectricity in charge-transfer complex crystals
;
_journal_name_full 'Nature Communications'
_journal_page_first 7469
_journal_paper_doi 10.1038/ncomms8469
_journal_volume 6
_journal_year 2015
_chemical_formula_moiety 'C12 H4 Br I3 O2 S4 '
_chemical_formula_sum 'C12 H4 Br I3 O2 S4'
_chemical_formula_weight 769.02
_space_group_IT_number 2
_symmetry_cell_setting triclinic
_symmetry_Int_Tables_number 2
_symmetry_space_group_name_Hall '-P 1'
_symmetry_space_group_name_H-M 'P -1'
_cell_angle_alpha 111.757(13)
_cell_angle_beta 107.972(9)
_cell_angle_gamma 94.140(13)
_cell_formula_units_Z 1
_cell_length_a 7.0535(15)
_cell_length_b 7.6622(17)
_cell_length_c 9.7173(18)
_cell_measurement_reflns_used 6305
_cell_measurement_temperature 300(1)
_cell_measurement_theta_max 69.6
_cell_measurement_theta_min 2.3
_cell_volume 453.50(17)
_computing_cell_refinement PROCESS-AUTO
_computing_data_collection PROCESS-AUTO
_computing_data_reduction CrystalStructure
_computing_publication_material 'CrystalStructure 3.8'
_computing_structure_refinement CRYSTALS
_computing_structure_solution SIR2004
_diffrn_ambient_temperature 300(1)
_diffrn_measured_fraction_theta_full 0.341
_diffrn_measured_fraction_theta_max 0.341
_diffrn_measurement_device_type Rigaku_IPDSC
_diffrn_measurement_method IP
_diffrn_radiation_type synchrotron
_diffrn_radiation_wavelength 0.68888
_diffrn_reflns_av_R_equivalents 0.020
_diffrn_reflns_limit_h_max 18
_diffrn_reflns_limit_h_min -14
_diffrn_reflns_limit_k_max 13
_diffrn_reflns_limit_k_min -8
_diffrn_reflns_limit_l_max 14
_diffrn_reflns_limit_l_min -26
_diffrn_reflns_number 8479
_diffrn_reflns_theta_full 72.16
_diffrn_reflns_theta_max 72.16
_exptl_absorpt_coefficient_mu 7.071
_exptl_absorpt_correction_T_max 1.000
_exptl_absorpt_correction_T_min 0.665
_exptl_absorpt_correction_type multi-scan
_exptl_crystal_colour black
_exptl_crystal_density_diffrn 2.816
_exptl_crystal_density_method 'not measured'
_exptl_crystal_description block
_exptl_crystal_F_000 350.00
_exptl_crystal_size_max 0.20
_exptl_crystal_size_mid 0.15
_exptl_crystal_size_min 0.10
_refine_diff_density_max 0.68
_refine_diff_density_min -2.15
_refine_ls_extinction_method none
_refine_ls_goodness_of_fit_ref 0.951
_refine_ls_hydrogen_treatment refall
_refine_ls_number_parameters 108
_refine_ls_number_reflns 3357
_refine_ls_R_factor_gt 0.0313
_refine_ls_shift/su_max 0.0048
_refine_ls_structure_factor_coef F
_refine_ls_weighting_details
;
    Chebychev polynomial with 3 parameters (Carruthers & Watkin, 1979)
    11.3939    0.3309    9.9330
;
_refine_ls_weighting_scheme calc
_refine_ls_wR_factor_ref 0.0336
_reflns_number_gt 3338
_reflns_number_total 6841
_reflns_threshold_expression F^2^>2.0\s(F^2^)
_cod_data_source_file ncomms8469-s5.cif
_cod_data_source_block '_TTF-QBrI3_300K'
_cod_original_cell_volume 453.50(16)
_cod_original_formula_sum 'C12 H4 Br I3 O2 S4 '
_cod_database_code 1548232

loop_
_symmetry_equiv_pos_site_id
_symmetry_equiv_pos_as_xyz
1 +X,+Y,+Z
2 -X,-Y,-Z

loop_
_atom_site_label
_atom_site_type_symbol
_atom_site_fract_x
_atom_site_fract_y
_atom_site_fract_z
_atom_site_U_iso_or_equiv
_atom_site_adp_type
_atom_site_occupancy
_atom_site_symmetry_multiplicity
_atom_site_calc_flag
_atom_site_refinement_flags
_atom_site_disorder_assembly
_atom_site_disorder_group
I(1) I 0.96822(5) 1.30347(9) 0.76666(6) 0.03715(4) Uani 0.59 1 d P . .
I(2) I 0.55632(4) 1.20642(5) 0.90199(2) 0.04244(2) Uani 0.91 1 d P . .
Br(1) Br 0.94255(14) 1.2921(2) 0.75868(19) 0.04385(4) Uani 0.42 1 d P . .
Br(2) Br 0.5356(7) 1.1841(9) 0.8850(6) 0.04235(2) Uani 0.08 1 d P . .
S(1) S 0.79879(6) 0.65829(9) 0.54255(5) 0.03710(11) Uani 1.00 1 d . . .
S(2) S 0.58795(7) 0.64187(9) 0.75798(4) 0.03818(11) Uani 1.00 1 d . . .
O(1) O 0.7897(2) 1.0911(3) 0.40147(17) 0.0493(4) Uani 1.00 1 d . . .
C(1) C 0.6600(2) 1.0461(3) 0.44700(16) 0.0322(4) Uani 1.00 1 d . . .
C(2) C 0.6860(2) 1.1292(3) 0.61818(16) 0.0293(3) Uani 1.00 1 d . . .
C(3) C 0.5352(2) 1.0912(3) 0.66728(15) 0.0298(3) Uani 1.00 1 d . . .
C(4) C 0.5809(2) 0.5633(3) 0.56291(15) 0.0310(3) Uani 1.00 1 d . . .
C(5) C 0.9287(2) 0.7879(3) 0.7451(2) 0.0400(5) Uani 1.00 1 d . . .
C(6) C 0.8331(3) 0.7812(3) 0.84202(19) 0.0429(5) Uani 1.00 1 d . . .
H(1) H 0.882(3) 0.864(4) 0.944(3) 0.030(6) Uiso 1.00 1 d . . .
H(2) H 1.058(4) 0.851(5) 0.777(4) 0.050(8) Uiso 1.00 1 d . . .

loop_
_atom_site_aniso_label
_atom_site_aniso_U_11
_atom_site_aniso_U_22
_atom_site_aniso_U_33
_atom_site_aniso_U_12
_atom_site_aniso_U_13
_atom_site_aniso_U_23
I(1) 0.03157(9) 0.04147(9) 0.03357(9) 0.00167(9) 0.00887(9) 0.01387(9)
I(2) 0.04799(5) 0.05199(5) 0.02679(5) 0.00869(5) 0.01829(5) 0.01219(5)
Br(1) 0.02987(9) 0.04677(9) 0.04697(9) -0.00223(9) 0.00677(9) 0.01867(9)
Br(2) 0.04159(5) 0.04159(5) 0.04159(5) 0.00869(5) 0.01829(5) 0.01219(5)
S(1) 0.03167(14) 0.0480(4) 0.03277(14) 0.00275(18) 0.01564(12) 0.01572(18)
S(2) 0.04250(17) 0.0435(4) 0.02622(12) 0.0005(2) 0.01636(12) 0.01032(16)
O(1) 0.0425(5) 0.0669(14) 0.0384(5) -0.0042(6) 0.0234(4) 0.0176(6)
C(1) 0.0312(4) 0.0402(15) 0.0285(4) 0.0055(6) 0.0154(4) 0.0144(6)
C(2) 0.0289(4) 0.0343(14) 0.0266(4) 0.0068(6) 0.0127(3) 0.0124(5)
C(3) 0.0322(4) 0.0351(14) 0.0251(3) 0.0078(6) 0.0145(3) 0.0122(5)
C(4) 0.0305(4) 0.0368(13) 0.0248(3) 0.0035(6) 0.0125(3) 0.0103(5)
C(5) 0.0388(6) 0.0384(17) 0.0354(6) -0.0049(8) 0.0086(5) 0.0138(7)
C(6) 0.0472(8) 0.0432(17) 0.0270(4) -0.0059(8) 0.0077(5) 0.0101(6)

loop_
_atom_type_symbol
_atom_type_description
_atom_type_scat_dispersion_real
_atom_type_scat_dispersion_imag
_atom_type_scat_source
C C 0.0019 0.0015
;
International Tables for Crystallography
(1992, Vol. C, Tables 4.2.6.8 and 6.1.1.4)
;
H H 0.000 0.000
;
International Tables for Crystallography
(1992, Vol. C, Table 6.1.1.4)
;
S S 0.1051 0.1168
;
International Tables for Crystallography
(1992, Vol. C, Tables 4.2.6.8 and 6.1.1.4)
;
O O 0.010 0.0057
;
International Tables for Crystallography
(1992, Vol. C, Tables 4.2.6.8 and 6.1.1.4)
;
I I -0.488 1.723
;
International Tables for Crystallography
(1992, Vol. C, Tables 4.2.6.8 and 6.1.1.4)
;
Br Br -0.185 2.346
;
International Tables for Crystallography
(1992, Vol. C, Tables 4.2.6.8 and 6.1.1.4)
;

loop_
_geom_angle_atom_site_label_1
_geom_angle_atom_site_label_2
_geom_angle_atom_site_label_3
_geom_angle
_geom_angle_publ_flag
_geom_angle_site_symmetry_1
_geom_angle_site_symmetry_2
_geom_angle_site_symmetry_3
Br(1) I(1) C(2) 16.0(5) yes . . .
Br(2) I(2) C(3) 56(2) yes . . .
I(1) Br(1) C(2) 162.6(6) yes . . .
I(2) Br(2) C(3) 120(2) yes . . .
C(4) S(1) C(5) 94.69(9) yes . . .
C(4) S(2) C(6) 94.57(8) yes . . .
O(1) C(1) C(2) 121.66(13) yes . . .
O(1) C(1) C(3) 121.11(13) yes . . 2_676
C(2) C(1) C(3) 117.20(15) yes . . 2_676
I(1) C(2) Br(1) 1.45(5) yes . . .
I(1) C(2) C(1) 113.87(12) yes . . .
I(1) C(2) C(3) 124.53(9) yes . . .
Br(1) C(2) C(1) 115.24(13) yes . . .
Br(1) C(2) C(3) 123.15(11) yes . . .
C(1) C(2) C(3) 121.60(12) yes . . .
I(2) C(3) Br(2) 4.72(17) yes . . .
I(2) C(3) C(1) 114.85(12) yes . . 2_676
I(2) C(3) C(2) 124.03(9) yes . . .
Br(2) C(3) C(1) 110.3(2) yes . . 2_676
Br(2) C(3) C(2) 128.55(18) yes . . .
C(1) C(3) C(2) 121.08(12) yes 2_676 . .
S(1) C(4) S(2) 115.02(7) yes . . .
S(1) C(4) C(4) 122.68(12) yes . . 2_666
S(2) C(4) C(4) 122.30(14) yes . . 2_666
S(1) C(5) C(6) 117.66(14) yes . . .
S(2) C(6) C(5) 118.00(11) yes . . .
S(1) C(5) H(2) 118(2) no . . .
C(6) C(5) H(2) 125(2) no . . .
S(2) C(6) H(1) 120.2(19) no . . .
C(5) C(6) H(1) 120(2) no . . .

loop_
_geom_bond_atom_site_label_1
_geom_bond_atom_site_label_2
_geom_bond_distance
_geom_bond_publ_flag
_geom_bond_site_symmetry_1
_geom_bond_site_symmetry_2
I(1) Br(1) 0.1745(10) yes . .
I(1) C(2) 2.0595(13) yes . .
I(2) Br(2) 0.196(4) yes . .
I(2) C(3) 2.0694(14) yes . .
Br(1) C(2) 1.8924(16) yes . .
Br(2) C(3) 1.965(6) yes . .
S(1) C(4) 1.7505(18) yes . .
S(1) C(5) 1.7339(16) yes . .
S(2) C(4) 1.7462(15) yes . .
S(2) C(6) 1.736(2) yes . .
O(1) C(1) 1.212(2) yes . .
C(1) C(2) 1.488(2) yes . .
C(1) C(3) 1.4888(19) yes . 2_676
C(2) C(3) 1.348(2) yes . .
C(4) C(4) 1.3556(17) yes . 2_666
C(5) C(6) 1.330(3) yes . .
C(5) H(2) 0.90(3) no . .
C(6) H(1) 0.89(2) no . .

loop_
_geom_contact_atom_site_label_1
_geom_contact_atom_site_label_2
_geom_contact_distance
_geom_contact_site_symmetry_1
_geom_contact_site_symmetry_2
I(2) S(2) 3.5641(5) . 2_677
S(1) O(1) 3.1391(18) . 2_776
S(1) C(1) 3.543(2) . .
S(2) I(2) 3.5641(5) . 2_677
O(1) S(1) 3.1391(18) . 2_776
O(1) C(5) 3.048(3) . 2_776
C(1) S(1) 3.543(2) . .
C(1) C(4) 3.563(3) . 2_676
C(4) C(1) 3.563(3) . 2_676
C(5) O(1) 3.048(3) . 2_776
I(1) H(1) 3.42(3) . 2_777
I(1) H(2) 3.60(4) . .
Br(1) H(1) 3.45(3) . 2_777
Br(1) H(2) 3.59(4) . .
O(1) H(2) 2.45(4) . 2_776
C(5) H(1) 3.01(2) . 2_777
C(6) H(1) 2.86(2) . 2_777
C(6) H(2) 3.52(3) . 2_777
H(1) I(1) 3.42(3) . 2_777
H(1) Br(1) 3.45(3) . 2_777
H(1) C(5) 3.01(2) . 2_777
H(1) C(6) 2.86(2) . 2_777
H(1) H(1) 2.23(3) . 2_777
H(1) H(2) 2.65(4) . 2_777
H(2) I(1) 3.60(4) . .
H(2) Br(1) 3.59(4) . .
H(2) O(1) 2.45(4) . 2_776
H(2) C(6) 3.52(3) . 2_777
H(2) H(1) 2.65(4) . 2_777
I(1) C(2) 2.0595(13) . .
Br(1) C(2) 1.8924(16) . .

loop_
_geom_torsion_atom_site_label_1
_geom_torsion_atom_site_label_2
_geom_torsion_atom_site_label_3
_geom_torsion_atom_site_label_4
_geom_torsion
_geom_torsion_site_symmetry_1
_geom_torsion_site_symmetry_2
_geom_torsion_site_symmetry_3
_geom_torsion_site_symmetry_4
Br(1) I(1) C(2) C(1) 162(2) . . . .
Br(1) I(1) C(2) C(3) -18(2) . . . .
Br(2) I(2) C(3) C(2) -164(2) . . . .
Br(2) I(2) C(3) C(1) 14(2) . . . 2_676
I(1) Br(1) C(2) C(1) -19(2) . . . .
I(1) Br(1) C(2) C(3) 162(2) . . . .
I(2) Br(2) C(3) C(2) 17(2) . . . .
I(2) Br(2) C(3) C(1) -166(2) . . . 2_676
C(4) S(1) C(5) C(6) -1.7(2) . . . .
C(5) S(1) C(4) S(2) 2.25(16) . . . .
C(5) S(1) C(4) C(4) -177.1(2) . . . 2_666
C(4) S(2) C(6) C(5) 0.9(2) . . . .
C(6) S(2) C(4) S(1) -2.02(17) . . . .
C(6) S(2) C(4) C(4) 177.3(2) . . . 2_666
O(1) C(1) C(2) I(1) -5.3(3) . . . .
O(1) C(1) C(2) Br(1) -4.8(3) . . . .
O(1) C(1) C(2) C(3) 174.5(2) . . . .
O(1) C(1) C(3) I(2) 3.3(3) . . 2_676 2_676
O(1) C(1) C(3) Br(2) 2.1(3) . . 2_676 2_676
O(1) C(1) C(3) C(2) -174.6(2) . . 2_676 2_676
C(2) C(1) C(3) I(2) -178.31(16) . . 2_676 2_676
C(2) C(1) C(3) Br(2) -179.5(2) . . 2_676 2_676
C(2) C(1) C(3) C(2) 3.8(3) . . 2_676 2_676
C(3) C(1) C(2) I(1) 176.32(17) 2_676 . . .
C(3) C(1) C(2) Br(1) 176.83(18) 2_676 . . .
C(3) C(1) C(2) C(3) -3.8(3) 2_676 . . .
I(1) C(2) C(3) I(2) 1.5(3) . . . .
I(1) C(2) C(3) Br(2) -0.2(3) . . . .
I(1) C(2) C(3) C(1) -176.19(18) . . . 2_676
Br(1) C(2) C(3) I(2) 1.0(3) . . . .
Br(1) C(2) C(3) Br(2) -0.7(4) . . . .
Br(1) C(2) C(3) C(1) -176.73(19) . . . 2_676
C(1) C(2) C(3) I(2) -178.34(17) . . . .
C(1) C(2) C(3) Br(2) 180.0(3) . . . .
C(1) C(2) C(3) C(1) 4.0(3) . . . 2_676
S(1) C(4) C(4) S(2) -0.7(3) . . 2_666 2_666
S(2) C(4) C(4) S(1) 0.7(3) . . 2_666 2_666
S(1) C(5) C(6) S(2) 0.6(3) . . . .
